data_4132817
loop_
_publ_author_name
'Liu, Lujia'
'Li, Liang'
'DeGayner, Jordan A.'
'Winegar, Peter H.'
'Fang, Yu'
'Harris, T. David'

_publ_section_title
;
 Harnessing Structural Dynamics in a 2D Manganese-Benzoquinoid Framework
 To Dramatically Accelerate Metal Transport in Diffusion-Limited Metal
 Exchange Reactions.
;
_journal_issue 36
_journal_name_full 'Journal of the American Chemical Society'
_journal_page_first 11444
_journal_page_last 11453
_journal_paper_doi 10.1021/jacs.8b06774
_journal_volume 140
_journal_year 2018
_chemical_formula_moiety 'C18 Cl6 Co2 O12, 2(C8 H20 N1)'
_chemical_formula_sum 'C34 H40 Cl6 Co2 N2 O12'
_chemical_formula_weight 999.24
_space_group_crystal_system trigonal
_space_group_IT_number 162
_space_group_name_Hall '-P 3 2'
_space_group_name_H-M_alt 'P -3 1 m'
_atom_sites_solution_hydrogens geom
_audit_creation_date 2017-10-05
_audit_creation_method
;
Olex2 1.2
(compiled 2015.09.30 svn.r3233 for OlexSys, GUI svn.r5103)
;
_cell_angle_alpha 90
_cell_angle_beta 90
_cell_angle_gamma 120
_cell_formula_units_Z 1
_cell_length_a 13.7048(7)
_cell_length_b 13.7048(7)
_cell_length_c 10.1772(10)
_cell_measurement_reflns_used 4207
_cell_measurement_temperature 100(2)
_cell_measurement_theta_max 23.146
_cell_measurement_theta_min 2.636
_cell_volume 1655.4(2)
_computing_cell_refinement 'SAINT V8.34A (Bruker, 2013)'
_computing_data_collection 'APEX2 V2014.11-0 (Bruker, 2014)'
_computing_data_reduction 'Bruker SAINT'
_computing_molecular_graphics 'Olex2 (Dolomanov et al., 2009)'
_computing_publication_material 'Olex2 (Dolomanov et al., 2009)'
_computing_structure_refinement 'ShelXL (Sheldrick, 2015)'
_computing_structure_solution 'XT (Sheldrick, 2015)'
_diffrn_ambient_temperature 99.96
_diffrn_detector_area_resol_mean 8
_diffrn_measured_fraction_theta_full 0.984
_diffrn_measured_fraction_theta_max 0.984
_diffrn_measurement_device_type 'Bruker Kappa APEX CCD area detector'
_diffrn_measurement_method '\w and \f scans'
_diffrn_radiation_monochromator graphite
_diffrn_radiation_type MoK\a
_diffrn_radiation_wavelength 0.71073
_diffrn_reflns_av_R_equivalents 0.0649
_diffrn_reflns_av_unetI/netI 0.0441
_diffrn_reflns_Laue_measured_fraction_full 0.984
_diffrn_reflns_Laue_measured_fraction_max 0.984
_diffrn_reflns_limit_h_max 14
_diffrn_reflns_limit_h_min -15
_diffrn_reflns_limit_k_max 15
_diffrn_reflns_limit_k_min -13
_diffrn_reflns_limit_l_max 10
_diffrn_reflns_limit_l_min -11
_diffrn_reflns_number 10473
_diffrn_reflns_point_group_measured_fraction_full 0.984
_diffrn_reflns_point_group_measured_fraction_max 0.984
_diffrn_reflns_theta_full 23.275
_diffrn_reflns_theta_max 23.275
_diffrn_reflns_theta_min 1.716
_diffrn_source 'sealed tube'
_exptl_absorpt_coefficient_mu 0.781
_exptl_absorpt_correction_T_max 0.7449
_exptl_absorpt_correction_T_min 0.5576
_exptl_absorpt_correction_type multi-scan
_exptl_absorpt_process_details
;
SADABS-2014/5 (Bruker,2014/5) was used for absorption correction.
wR2(int) was 0.1160 before and 0.0655 after correction.
The Ratio of minimum to maximum transmission is 0.7486.
The \l/2 correction factor is Not present.
;
_exptl_crystal_colour brown
_exptl_crystal_density_diffrn 1.002
_exptl_crystal_description block
_exptl_crystal_F_000 510
_exptl_crystal_size_max 0.283
_exptl_crystal_size_mid 0.122
_exptl_crystal_size_min 0.065
_refine_diff_density_max 0.957
_refine_diff_density_min -0.363
_refine_diff_density_rms 0.108
_refine_ls_extinction_method none
_refine_ls_goodness_of_fit_ref 1.140
_refine_ls_hydrogen_treatment constr
_refine_ls_matrix_type full
_refine_ls_number_parameters 73
_refine_ls_number_reflns 857
_refine_ls_number_restraints 38
_refine_ls_restrained_S_all 1.121
_refine_ls_R_factor_all 0.1047
_refine_ls_R_factor_gt 0.0789
_refine_ls_shift/su_max 0.000
_refine_ls_shift/su_mean 0.000
_refine_ls_structure_factor_coef Fsqd
_refine_ls_weighting_details 'w=1/[\s^2^(Fo^2^)+(0.1742P)^2^+2.0781P] where P=(Fo^2^+2Fc^2^)/3'
_refine_ls_weighting_scheme calc
_refine_ls_wR_factor_gt 0.2526
_refine_ls_wR_factor_ref 0.2723
_reflns_Friedel_coverage 0.000
_reflns_number_gt 605
_reflns_number_total 857
_reflns_threshold_expression 'I > 2\s(I)'
_cod_data_source_file ja8b06774_si_002.cif
_cod_data_source_block 4a
_cod_database_code 4132817
_shelx_space_group_comment
;
The symmetry employed for this shelxl refinement is uniquely defined
by the following loop, which should always be used as a source of
symmetry information in preference to the above space-group names.
They are only intended as comments.
;
_olex2_refinement_description
;
1. Fixed Uiso
 At 1.2 times of:
  All C(H,H) groups
 At 1.5 times of:
  All C(H,H,H) groups
2. Restrained distances
 N1-C3
 1.56 with sigma of 0.01
 C3-C4
 1.54 with sigma of 0.01
 N1-C5 \\sim N1-C3
 with sigma of 0.01
 C6-C5 \\sim C4-C3
 with sigma of 0.01
 C4-N1 \\sim N1-C6
 with sigma of 0.01
3. Restrained planarity
 N1, C3, C4, C5, C6
 with sigma of 0.001
4. Rigid bond restraints
 N1, C3, C4, C5, C6
 with sigma for 1-2 distances of 0.01 and sigma for 1-3 distances of 0.01
5. Uiso/Uaniso restraints and constraints
N1 \\sim C3 \\sim C4 \\sim C5 \\sim C6: within 2A with sigma of 0.04 and sigma
for terminal atoms of 0.08
N1 \\sim C5 \\sim C6: within 2A with sigma of 0.01 and sigma for terminal atoms
of 0.04
6. Others
 Fixed Sof: C3(0.33333) H3A(0.33333) H3B(0.33333) C4(0.33333) H4A(0.33333)
 H4B(0.33333) H4C(0.33333) C5(0.33333) H5A(0.33333) H5B(0.33333) C6(0.33333)
 H6A(0.33333) H6B(0.33333) H6C(0.33333)
7.a Secondary CH2 refined with riding coordinates:
 C3(H3A,H3B), C5(H5A,H5B)
7.b Idealised Me refined as rotating group:
 C4(H4A,H4B,H4C), C6(H6A,H6B,H6C)
;
_shelx_shelxl_version_number 2014/7
_olex2_submission_special_instructions 'No special instructions were received'

loop_
_space_group_symop_operation_xyz
'x, y, z'
'-y, x-y, z'
'-x+y, -x, z'
'-y, -x, -z'
'-x+y, y, -z'
'x, x-y, -z'
'-x, -y, -z'
'y, -x+y, -z'
'x-y, x, -z'
'y, x, z'
'x-y, -y, z'
'-x, -x+y, z'

loop_
_atom_site_label
_atom_site_type_symbol
_atom_site_fract_x
_atom_site_fract_y
_atom_site_fract_z
_atom_site_U_iso_or_equiv
_atom_site_adp_type
_atom_site_occupancy
_atom_site_site_symmetry_order
_atom_site_calc_flag
_atom_site_refinement_flags_posn
_atom_site_refinement_flags_adp
_atom_site_refinement_flags_occupancy
_atom_site_disorder_assembly
_atom_site_disorder_group
Co1 Co 0.3333 0.6667 0.0000 0.0393(9) Uani 1 6 d S T P . .
Cl1 Cl 0.3710(2) 1.0000 0.2599(3) 0.0682(12) Uani 1 2 d S T P . .
O1 O 0.3476(4) 0.8013(4) 0.1076(4) 0.0439(13) Uani 1 1 d . . . . .
C1 C 0.4413(6) 1.0000 0.1187(9) 0.040(2) Uani 1 2 d S T P . .
C2 C 0.4182(5) 0.8984(6) 0.0629(6) 0.0437(18) Uani 1 1 d . . . . .
N1 N 0.3333 0.6667 0.5000 0.066(4) Uani 1 6 d DS TU P . .
C3 C 0.2797(11) 0.6924(8) 0.3796(11) 0.083(7) Uani 0.3333 1 d D U . A -1
H3A H 0.3165 0.7751 0.3687 0.099 Uiso 0.3333 1 calc R . . A -1
H3B H 0.2956 0.6615 0.2997 0.099 Uiso 0.3333 1 calc R . . A -1
C4 C 0.1517(11) 0.6439(8) 0.3903(15) 0.108(11) Uani 0.3333 1 d D U . A -1
H4A H 0.1124 0.5682 0.3519 0.162 Uiso 0.3333 1 calc GR . . A -1
H4B H 0.1306 0.6928 0.3429 0.162 Uiso 0.3333 1 calc GR . . A -1
H4C H 0.1306 0.6398 0.4830 0.162 Uiso 0.3333 1 calc GR . . A -1
C5 C 0.4617(9) 0.7217(10) 0.4720(16) 0.074(5) Uani 0.3333 1 d D U . A -1
H5A H 0.4722 0.6899 0.3894 0.089 Uiso 0.3333 1 calc R . . A -1
H5B H 0.4931 0.8035 0.4584 0.089 Uiso 0.3333 1 calc R . . A -1
C6 C 0.5288(13) 0.7045(10) 0.5819(18) 0.086(8) Uani 0.3333 1 d D U . A -1
H6A H 0.5648 0.7718 0.6375 0.129 Uiso 0.3333 1 calc GR . . A -1
H6B H 0.5867 0.6915 0.5429 0.129 Uiso 0.3333 1 calc GR . . A -1
H6C H 0.4777 0.6392 0.6353 0.129 Uiso 0.3333 1 calc GR . . A -1

loop_
_atom_site_aniso_label
_atom_site_aniso_U_11
_atom_site_aniso_U_22
_atom_site_aniso_U_33
_atom_site_aniso_U_23
_atom_site_aniso_U_13
_atom_site_aniso_U_12
Co1 0.0359(10) 0.0359(10) 0.0462(15) 0.000 0.000 0.0180(5)
Cl1 0.0777(18) 0.0457(17) 0.071(2) 0.000 0.0348(14) 0.0228(8)
O1 0.040(3) 0.040(3) 0.051(3) 0.009(2) 0.010(2) 0.019(2)
C1 0.037(4) 0.042(6) 0.044(5) 0.000 0.009(4) 0.021(3)
C2 0.035(4) 0.046(4) 0.052(4) -0.002(3) 0.003(3) 0.022(3)
N1 0.071(5) 0.071(5) 0.054(8) 0.000 0.000 0.036(3)
C3 0.117(15) 0.105(18) 0.029(10) -0.013(12) -0.013(11) 0.058(15)
C4 0.136(18) 0.16(3) 0.09(2) -0.05(2) -0.041(17) 0.12(2)
C5 0.080(7) 0.077(9) 0.060(11) -0.012(8) 0.009(7) 0.035(8)
C6 0.080(15) 0.09(2) 0.097(19) -0.034(16) -0.018(14) 0.051(16)

loop_
_atom_type_symbol
_atom_type_description
_atom_type_scat_dispersion_real
_atom_type_scat_dispersion_imag
_atom_type_scat_source
C C 0.0033 0.0016 'International Tables Vol C Tables 4.2.6.8 and 6.1.1.4'
H H 0.0000 0.0000 'International Tables Vol C Tables 4.2.6.8 and 6.1.1.4'
Cl Cl 0.1484 0.1585 'International Tables Vol C Tables 4.2.6.8 and 6.1.1.4'
Co Co 0.3494 0.9721 'International Tables Vol C Tables 4.2.6.8 and 6.1.1.4'
N N 0.0061 0.0033 'International Tables Vol C Tables 4.2.6.8 and 6.1.1.4'
O O 0.0106 0.0060 'International Tables Vol C Tables 4.2.6.8 and 6.1.1.4'

loop_
_geom_angle_atom_site_label_1
_geom_angle_atom_site_label_2
_geom_angle_atom_site_label_3
_geom_angle
_geom_angle_site_symmetry_1
_geom_angle_site_symmetry_3
O1 Co1 O1 92.7(2) . 4_665
O1 Co1 O1 92.7(2) 2_665 6_565
O1 Co1 O1 170.6(2) . 6_565
O1 Co1 O1 94.58(15) 5 6_565
O1 Co1 O1 170.6(2) 4_665 3_565
O1 Co1 O1 94.58(15) 2_665 3_565
O1 Co1 O1 94.58(15) . 2_665
O1 Co1 O1 78.9(2) . 5
O1 Co1 O1 78.9(2) 4_665 2_665
O1 Co1 O1 94.58(15) . 3_565
O1 Co1 O1 78.9(2) 6_565 3_565
O1 Co1 O1 94.58(15) 4_665 5
O1 Co1 O1 92.7(2) 5 3_565
O1 Co1 O1 94.58(15) 4_665 6_565
O1 Co1 O1 170.6(2) 5 2_665
C2 O1 Co1 115.2(4) . .
C2 C1 Cl1 119.5(4) . .
C2 C1 Cl1 119.5(4) 11_675 .
C2 C1 C2 120.9(8) . 11_675
O1 C2 C1 125.1(6) . .
O1 C2 C2 115.3(3) . 5
C1 C2 C2 119.5(4) . 5
C5 N1 C3 107.1(9) . .
N1 C3 H3A 108.7 . .
N1 C3 H3B 108.7 . .
H3A C3 H3B 107.6 . .
C4 C3 N1 114.3(9) . .
C4 C3 H3A 108.7 . .
C4 C3 H3B 108.7 . .
C3 C4 H4A 109.5 . .
C3 C4 H4B 109.5 . .
C3 C4 H4C 109.5 . .
H4A C4 H4B 109.5 . .
H4A C4 H4C 109.5 . .
H4B C4 H4C 109.5 . .
N1 C5 H5A 108.7 . .
N1 C5 H5B 108.7 . .
H5A C5 H5B 107.6 . .
C6 C5 N1 114.2(10) . .
C6 C5 H5A 108.7 . .
C6 C5 H5B 108.7 . .
C5 C6 H6A 109.5 . .
C5 C6 H6B 109.5 . .
C5 C6 H6C 109.5 . .
H6A C6 H6B 109.5 . .
H6A C6 H6C 109.5 . .
H6B C6 H6C 109.5 . .

loop_
_geom_bond_atom_site_label_1
_geom_bond_atom_site_label_2
_geom_bond_distance
_geom_bond_site_symmetry_2
Co1 O1 2.068(5) .
Co1 O1 2.068(5) 5
Co1 O1 2.068(5) 4_665
Co1 O1 2.068(5) 6_565
Co1 O1 2.068(5) 2_665
Co1 O1 2.068(5) 3_565
Cl1 C1 1.730(9) .
O1 C2 1.275(8) .
C1 C2 1.386(8) .
C1 C2 1.386(8) 11_675
C2 C2 1.536(12) 5
N1 C3 1.557(8) .
N1 C5 1.555(11) .
C3 H3A 0.9900 .
C3 H3B 0.9900 .
C3 C4 1.538(9) .
C4 H4A 0.9800 .
C4 H4B 0.9800 .
C4 H4C 0.9800 .
C5 H5A 0.9900 .
C5 H5B 0.9900 .
C5 C6 1.539(13) .
C6 H6A 0.9800 .
C6 H6B 0.9800 .
C6 H6C 0.9800 .

loop_
_geom_torsion_atom_site_label_1
_geom_torsion_atom_site_label_2
_geom_torsion_atom_site_label_3
_geom_torsion_atom_site_label_4
_geom_torsion
_geom_torsion_site_symmetry_1
_geom_torsion_site_symmetry_4
Co1 O1 C2 C1 179.9(6) . .
Co1 O1 C2 C2 0.0(9) . 5
Cl1 C1 C2 O1 -0.2(11) . .
Cl1 C1 C2 C2 179.7(7) . 5
C2 C1 C2 O1 179.9(5) 11_675 .
C2 C1 C2 C2 -0.2(15) 11_675 5
C3 N1 C5 C6 180.00(3) . .
C5 N1 C3 C4 180.000(19) . .

loop_
_smtbx_masks_void_nr
_smtbx_masks_void_average_x
_smtbx_masks_void_average_y
_smtbx_masks_void_average_z
_smtbx_masks_void_volume
_smtbx_masks_void_count_electrons
1 0.000 0.000 -0.739 663.3 182.7
